data_2227912
loop_
_publ_author_name
'Suleiman Gwaram, Nura'
'Khaledi, Hamid'
'Mohd Ali, Hapipah'

_publ_section_title
;
 2,6-Diamino-4-oxo-3,4-dihydropyrimidin-1-ium chloride dihydrate
;
_journal_coeditor_code PV2317
_journal_issue 9
_journal_name_full 'Acta Crystallographica Section E'
_journal_page_first o2294
_journal_paper_doi 10.1107/S1600536810031557
_journal_volume 66
_journal_year 2010
_chemical_formula_iupac 'C4 H7 N4 O +, Cl -, 2H2 O'
_chemical_formula_moiety 'C4 H7 N4 O +, Cl- , 2(H2 O)'
_chemical_formula_sum 'C4 H11 Cl N4 O3'
_chemical_formula_weight 198.62
_chemical_name_systematic
;
2,6-Diamino-4-oxo-3,4-dihydropyrimidin-1-ium chloride dihydrate
;
_space_group_IT_number 15
_symmetry_cell_setting monoclinic
_symmetry_space_group_name_Hall '-C 2yc'
_symmetry_space_group_name_H-M 'C 1 2/c 1'
_atom_sites_solution_hydrogens geom
_atom_sites_solution_primary direct
_atom_sites_solution_secondary difmap
_audit_creation_method SHELXL-97
_cell_angle_alpha 90.00
_cell_angle_beta 107.9030(10)
_cell_angle_gamma 90.00
_cell_formula_units_Z 8
_cell_length_a 20.4162(4)
_cell_length_b 6.60300(10)
_cell_length_c 12.8876(2)
_cell_measurement_reflns_used 2897
_cell_measurement_temperature 100(2)
_cell_measurement_theta_max 30.50
_cell_measurement_theta_min 3.26
_cell_volume 1653.23(5)
_computing_cell_refinement 'SAINT (Bruker, 2007)'
_computing_data_collection 'APEX2 (Bruker, 2007)'
_computing_data_reduction 'SAINT (Bruker, 2007)'
_computing_molecular_graphics 'XSEED (Barbour, 2001)'
_computing_publication_material
;
SHELXL97 (Sheldrick, 2008) and publCIF (Westrip, 2010)
;
_computing_structure_refinement 'SHELXL97 (Sheldrick, 2008)'
_computing_structure_solution 'SHELXS97 (Sheldrick, 2008)'
_diffrn_ambient_temperature 100(2)
_diffrn_measured_fraction_theta_full 0.996
_diffrn_measured_fraction_theta_max 0.995
_diffrn_measurement_device_type 'Bruker APEXII CCD'
_diffrn_measurement_method '\f and \w scans'
_diffrn_radiation_monochromator graphite
_diffrn_radiation_source 'fine-focus sealed tube'
_diffrn_radiation_type MoK\a
_diffrn_radiation_wavelength 0.71073
_diffrn_reflns_av_R_equivalents 0.0222
_diffrn_reflns_av_sigmaI/netI 0.0266
_diffrn_reflns_limit_h_max 24
_diffrn_reflns_limit_h_min -24
_diffrn_reflns_limit_k_max 7
_diffrn_reflns_limit_k_min -7
_diffrn_reflns_limit_l_max 13
_diffrn_reflns_limit_l_min -15
_diffrn_reflns_number 4405
_diffrn_reflns_theta_full 25.00
_diffrn_reflns_theta_max 25.24
_diffrn_reflns_theta_min 2.10
_exptl_absorpt_coefficient_mu 0.439
_exptl_absorpt_correction_T_max 0.9657
_exptl_absorpt_correction_T_min 0.8616
_exptl_absorpt_correction_type multi-scan
_exptl_absorpt_process_details '(SADABS; Sheldrick, 1996)'
_exptl_crystal_colour yellow
_exptl_crystal_density_diffrn 1.596
_exptl_crystal_density_method 'not measured'
_exptl_crystal_description block
_exptl_crystal_F_000 832
_exptl_crystal_size_max 0.35
_exptl_crystal_size_mid 0.19
_exptl_crystal_size_min 0.08
_refine_diff_density_max 0.219
_refine_diff_density_min -0.254
_refine_ls_extinction_method none
_refine_ls_goodness_of_fit_ref 1.054
_refine_ls_hydrogen_treatment mixed
_refine_ls_matrix_type full
_refine_ls_number_parameters 139
_refine_ls_number_reflns 1488
_refine_ls_number_restraints 10
_refine_ls_restrained_S_all 1.054
_refine_ls_R_factor_all 0.0275
_refine_ls_R_factor_gt 0.0243
_refine_ls_shift/su_max 0.001
_refine_ls_shift/su_mean 0.000
_refine_ls_structure_factor_coef Fsqd
_refine_ls_weighting_details 'calc w=1/[\s^2^(Fo^2^)+(0.0327P)^2^+1.7645P] where P=(Fo^2^+2Fc^2^)/3'
_refine_ls_weighting_scheme calc
_refine_ls_wR_factor_gt 0.0642
_refine_ls_wR_factor_ref 0.0662
_reflns_number_gt 1352
_reflns_number_total 1488
_reflns_threshold_expression '(I) > 2.0\s(I)'
_cod_data_source_file pv2317.cif
_cod_data_source_block I
_cod_original_sg_symbol_H-M 'C 2/c'
_cod_database_code 2227912
_cod_database_fobs_code 2227912

loop_
_symmetry_equiv_pos_as_xyz
'x, y, z'
'-x, y, -z+1/2'
'x+1/2, y+1/2, z'
'-x+1/2, y+1/2, -z+1/2'
'-x, -y, -z'
'x, -y, z-1/2'
'-x+1/2, -y+1/2, -z'
'x+1/2, -y+1/2, z-1/2'

loop_
_atom_site_type_symbol
_atom_site_label
_atom_site_fract_x
_atom_site_fract_y
_atom_site_fract_z
_atom_site_U_iso_or_equiv
_atom_site_adp_type
_atom_site_calc_flag
_atom_site_refinement_flags
_atom_site_occupancy
_atom_site_disorder_assembly
_atom_site_disorder_group
Cl Cl1 0.485357(17) 0.19327(5) 0.09794(3) 0.01545(13) Uani d . 1 . .
O O2 0.58753(5) 0.85326(16) 0.25118(9) 0.0160(2) Uani d D 1 . .
H H8 0.5728(9) 0.823(3) 0.3011(14) 0.024 Uiso d D 1 . .
H H9 0.5575(8) 0.910(3) 0.2042(14) 0.024 Uiso d D 1 . .
O O3 0.55365(6) 0.66656(18) 0.41849(10) 0.0223(3) Uani d D 1 . .
H H10 0.5424(10) 0.545(2) 0.4079(16) 0.033 Uiso d D 1 . .
H H11 0.5331(10) 0.709(3) 0.4617(15) 0.033 Uiso d D 1 . .
O O1 0.75583(5) -0.12955(15) 0.37901(8) 0.0148(2) Uani d . 1 . .
N N1 0.68878(6) 0.14677(19) 0.31998(10) 0.0116(3) Uani d D 1 . .
H H1 0.6566(8) 0.062(2) 0.2953(13) 0.014 Uiso d D 1 . .
N N2 0.61850(6) 0.4221(2) 0.25253(10) 0.0140(3) Uani d D 1 . .
H H2 0.5846(8) 0.340(2) 0.2242(14) 0.017 Uiso d D 1 . .
H H3 0.6124(8) 0.554(2) 0.2445(13) 0.017 Uiso d D 1 . .
N N3 0.73174(6) 0.47140(18) 0.35528(10) 0.0113(3) Uani d D 1 . .
H H4 0.7246(8) 0.601(2) 0.3510(13) 0.014 Uiso d D 1 . .
N N4 0.84541(6) 0.53639(19) 0.44953(10) 0.0145(3) Uani d D 1 . .
H H5 0.8853(8) 0.496(3) 0.4852(13) 0.017 Uiso d D 1 . .
H H6 0.8359(9) 0.665(2) 0.4492(14) 0.017 Uiso d D 1 . .
C C1 0.75285(7) 0.0589(2) 0.37417(11) 0.0118(3) Uani d . 1 . .
C C2 0.67858(7) 0.3467(2) 0.30834(11) 0.0111(3) Uani d . 1 . .
C C3 0.79694(7) 0.3985(2) 0.40909(11) 0.0113(3) Uani d . 1 . .
C C4 0.80775(7) 0.1923(2) 0.41736(12) 0.0125(3) Uani d . 1 . .
H H7 0.8525 0.1407 0.4524 0.015 Uiso calc R 1 . .

loop_
_atom_site_aniso_label
_atom_site_aniso_U_11
_atom_site_aniso_U_22
_atom_site_aniso_U_33
_atom_site_aniso_U_12
_atom_site_aniso_U_13
_atom_site_aniso_U_23
Cl1 0.0137(2) 0.0141(2) 0.0164(2) -0.00100(13) 0.00153(14) -0.00102(13)
O2 0.0125(5) 0.0165(6) 0.0180(6) -0.0001(4) 0.0033(4) 0.0016(4)
O3 0.0300(7) 0.0152(6) 0.0253(6) -0.0055(5) 0.0137(5) -0.0032(5)
O1 0.0153(5) 0.0082(5) 0.0191(6) 0.0004(4) 0.0027(4) 0.0006(4)
N1 0.0094(6) 0.0100(6) 0.0137(6) -0.0021(5) 0.0012(5) -0.0012(5)
N2 0.0106(6) 0.0100(6) 0.0192(7) -0.0012(5) 0.0016(5) -0.0003(5)
N3 0.0117(6) 0.0077(6) 0.0134(6) 0.0006(5) 0.0025(5) 0.0004(5)
N4 0.0114(6) 0.0099(6) 0.0190(7) 0.0000(5) -0.0003(5) -0.0007(5)
C1 0.0143(7) 0.0125(7) 0.0095(7) 0.0016(6) 0.0049(5) 0.0002(6)
C2 0.0128(7) 0.0119(7) 0.0097(7) -0.0009(5) 0.0050(6) -0.0007(5)
C3 0.0117(7) 0.0136(7) 0.0087(7) -0.0003(6) 0.0034(5) 0.0001(5)
C4 0.0107(7) 0.0127(7) 0.0128(7) 0.0016(6) 0.0014(6) 0.0005(6)

loop_
_atom_type_symbol
_atom_type_description
_atom_type_scat_dispersion_real
_atom_type_scat_dispersion_imag
_atom_type_scat_source
C C 0.0033 0.0016 'International Tables Vol C Tables 4.2.6.8 and 6.1.1.4'
H H 0.0000 0.0000 'International Tables Vol C Tables 4.2.6.8 and 6.1.1.4'
N N 0.0061 0.0033 'International Tables Vol C Tables 4.2.6.8 and 6.1.1.4'
O O 0.0106 0.0060 'International Tables Vol C Tables 4.2.6.8 and 6.1.1.4'
Cl Cl 0.1484 0.1585 'International Tables Vol C Tables 4.2.6.8 and 6.1.1.4'

loop_
_geom_angle_atom_site_label_1
_geom_angle_atom_site_label_2
_geom_angle_atom_site_label_3
_geom_angle_site_symmetry_1
_geom_angle_site_symmetry_3
_geom_angle
_geom_angle_publ_flag
H8 O2 H9 . . 108.9(19) ?
H10 O3 H11 . . 105.1(19) ?
C2 N1 C1 . . 123.52(12) ?
C2 N1 H1 . . 122.2(11) ?
C1 N1 H1 . . 114.3(11) ?
C2 N2 H2 . . 118.8(11) ?
C2 N2 H3 . . 120.8(11) ?
H2 N2 H3 . . 120.4(16) ?
C2 N3 C3 . . 121.99(12) ?
C2 N3 H4 . . 118.6(11) ?
C3 N3 H4 . . 119.4(11) ?
C3 N4 H5 . . 118.1(12) ?
C3 N4 H6 . . 121.9(12) ?
H5 N4 H6 . . 119.3(17) ?
O1 C1 C4 . . 125.98(13) ?
O1 C1 N1 . . 117.43(13) ?
C4 C1 N1 . . 116.59(13) ?
N2 C2 N1 . . 121.48(13) ?
N2 C2 N3 . . 120.10(13) ?
N1 C2 N3 . . 118.43(12) ?
N4 C3 C4 . . 124.39(13) ?
N4 C3 N3 . . 116.34(13) ?
C4 C3 N3 . . 119.27(13) ?
C3 C4 C1 . . 120.08(13) ?
C3 C4 H7 . . 120.0 ?
C1 C4 H7 . . 120.0 ?

loop_
_geom_bond_atom_site_label_1
_geom_bond_atom_site_label_2
_geom_bond_site_symmetry_2
_geom_bond_distance
_geom_bond_publ_flag
O2 H8 . 0.815(15) ?
O2 H9 . 0.809(15) ?
O3 H10 . 0.832(16) ?
O3 H11 . 0.841(15) ?
O1 C1 . 1.2467(18) ?
N1 C2 . 1.3379(19) ?
N1 C1 . 1.4048(18) ?
N1 H1 . 0.846(14) ?
N2 C2 . 1.3142(18) ?
N2 H2 . 0.867(14) ?
N2 H3 . 0.882(14) ?
N3 C2 . 1.3484(18) ?
N3 C3 . 1.3845(18) ?
N3 H4 . 0.870(14) ?
N4 C3 . 1.3279(19) ?
N4 H5 . 0.846(14) ?
N4 H6 . 0.868(14) ?
C1 C4 . 1.399(2) ?
C3 C4 . 1.378(2) ?
C4 H7 . 0.9500 ?

loop_
_geom_hbond_atom_site_label_D
_geom_hbond_atom_site_label_H
_geom_hbond_atom_site_label_A
_geom_hbond_site_symmetry_A
_geom_hbond_distance_DH
_geom_hbond_distance_HA
_geom_hbond_distance_DA
_geom_hbond_angle_DHA
O2 H8 O3 . 0.815(15) 1.967(15) 2.7503(17) 160.9(18)
O2 H9 Cl1 1_565 0.809(15) 2.511(16) 3.2802(11) 159.3(18)
O3 H10 Cl1 2_655 0.832(16) 2.389(16) 3.2158(12) 172.7(18)
O3 H11 Cl1 6_566 0.841(15) 2.346(16) 3.1831(13) 173.4(19)
N4 H5 Cl1 8_556 0.846(14) 2.453(14) 3.2805(13) 166.0(16)
N4 H6 O1 1_565 0.868(14) 2.105(16) 2.8310(16) 140.8(15)
N3 H4 O1 1_565 0.870(14) 1.884(15) 2.6806(15) 151.4(15)
N2 H3 O2 . 0.882(14) 2.049(14) 2.9151(17) 167.4(16)
N2 H2 Cl1 . 0.867(14) 2.380(15) 3.2112(13) 160.7(15)
N1 H1 O2 1_545 0.846(14) 1.929(14) 2.7727(16) 174.4(16)

loop_
_cod_related_entry_id
_cod_related_entry_database
_cod_related_entry_code
1 ChemSpider 30656296
